data_7714038
loop_
_publ_author_name
'Ishii, Reon'
'Nakagawa, Minesato'
'Wada, Yoshimasa'
'Sunada, Yusuke'

_publ_section_title
;
 Four- and Three-coordinate Planar Iron(II) Complexes Supported by Bulky
 Organosilyl Ligands
;
_journal_name_full 'Dalton Transactions'
_journal_paper_doi 10.1039/D3DT02219F
_journal_year 2023
_chemical_formula_moiety 'C32 H78 Fe N4 Si8'
_chemical_formula_sum 'C32 H78 Fe N4 Si8'
_chemical_formula_weight 799.53
_space_group_crystal_system triclinic
_space_group_IT_number 2
_space_group_name_Hall '-P 1'
_space_group_name_H-M_alt 'P -1'
_atom_sites_solution_hydrogens geom
_atom_sites_solution_primary direct
_atom_sites_solution_secondary difmap
_audit_update_record
;
2023-04-22 deposited with the CCDC.	2023-09-26 downloaded from the CCDC.
;
_cell_angle_alpha 95.209(2)
_cell_angle_beta 109.339(3)
_cell_angle_gamma 105.223(2)
_cell_formula_units_Z 1
_cell_length_a 9.4550(3)
_cell_length_b 11.6117(3)
_cell_length_c 11.8561(3)
_cell_measurement_reflns_used 16528
_cell_measurement_temperature 123
_cell_measurement_theta_max 31.27
_cell_measurement_theta_min 2.31
_cell_volume 1162.32(6)
_computing_cell_refinement 'CrysAlisPro 1.171.41.93a (Rigaku OD, 2020)'
_computing_data_collection 'CrysAlisPro 1.171.41.93a (Rigaku OD, 2020)'
_computing_data_reduction 'CrysAlisPro 1.171.41.93a (Rigaku OD, 2020)'
_computing_molecular_graphics 'CrystalStructure 4.2.5'
_computing_publication_material 'CrystalStructure 4.2.5 (Rigaku, 2017)'
_computing_structure_refinement 'SHELXL Version 2017/1 (Sheldrick, 2008)'
_computing_structure_solution 'SHELXT Version 2014/5 (Sheldrick, 2014)'
_diffrn_ambient_temperature 123
_diffrn_detector_area_resol_mean 28.626
_diffrn_measured_fraction_theta_full 0.995
_diffrn_measured_fraction_theta_max 0.903
_diffrn_measurement_device_type 'Rigaku Saturn724'
_diffrn_measurement_method \w
_diffrn_radiation_type 'Mo K\a'
_diffrn_radiation_wavelength 0.71075
_diffrn_reflns_av_R_equivalents 0.0672
_diffrn_reflns_Laue_measured_fraction_full 0.995
_diffrn_reflns_Laue_measured_fraction_max 0.903
_diffrn_reflns_limit_h_max 13
_diffrn_reflns_limit_h_min -13
_diffrn_reflns_limit_k_max 16
_diffrn_reflns_limit_k_min -16
_diffrn_reflns_limit_l_max 16
_diffrn_reflns_limit_l_min -16
_diffrn_reflns_number 19300
_diffrn_reflns_point_group_measured_fraction_full 0.995
_diffrn_reflns_point_group_measured_fraction_max 0.903
_diffrn_reflns_theta_full 25.242
_diffrn_reflns_theta_max 31.103
_diffrn_reflns_theta_min 2.353
_diffrn_standards_number 0
_exptl_absorpt_coefficient_mu 0.556
_exptl_absorpt_correction_T_max 0.757
_exptl_absorpt_correction_T_min 0.243
_exptl_absorpt_correction_type multi-scan
_exptl_absorpt_process_details
;
CrysAlisPro 1.171.41.93a (Rigaku Oxford Diffraction, 2020)
Empirical absorption correction using spherical harmonics,
implemented in SCALE3 ABSPACK scaling algorithm.
;
_exptl_crystal_colour red
_exptl_crystal_density_diffrn 1.142
_exptl_crystal_density_method 'not measured'
_exptl_crystal_description block
_exptl_crystal_F_000 436.00
_exptl_crystal_size_max 0.500
_exptl_crystal_size_mid 0.500
_exptl_crystal_size_min 0.500
_refine_diff_density_max 0.87
_refine_diff_density_min -0.85
_refine_ls_extinction_method none
_refine_ls_goodness_of_fit_ref 1.072
_refine_ls_hydrogen_treatment constr
_refine_ls_number_parameters 218
_refine_ls_number_reflns 6744
_refine_ls_number_restraints 0
_refine_ls_R_factor_all 0.0505
_refine_ls_R_factor_gt 0.0449
_refine_ls_shift/su_max 0.000
_refine_ls_structure_factor_coef Fsqd
_refine_ls_weighting_details 'w = 1/[\s^2^(Fo^2^)+(0.0748P)^2^+0.1103P] where P=(Fo^2^+2Fc^2^)/3'
_refine_ls_weighting_scheme calc
_refine_ls_wR_factor_gt 0.1194
_refine_ls_wR_factor_ref 0.1233
_reflns_Friedel_coverage 0.000
_reflns_number_gt 5929
_reflns_number_total 6744
_reflns_threshold_expression F^2^>2.0\s(F^2^)
_cod_data_source_file d3dt02219f2.cif
_cod_data_source_block Fe[Si(TMS)3]2(ITMe)2
_cod_database_code 7714038

loop_
_space_group_symop_id
_space_group_symop_operation_xyz
1 +X,+Y,+Z
2 -X,-Y,-Z

loop_
_atom_site_label
_atom_site_type_symbol
_atom_site_fract_x
_atom_site_fract_y
_atom_site_fract_z
_atom_site_U_iso_or_equiv
_atom_site_adp_type
_atom_site_occupancy
_atom_site_site_symmetry_order
_atom_site_calc_flag
_atom_site_refinement_flags_posn
_atom_site_refinement_flags_adp
_atom_site_refinement_flags_occupancy
_atom_site_disorder_assembly
_atom_site_disorder_group
Fe1 Fe 0.500000 0.500000 0.500000 0.01414(9) Uani 1 2 d S . P . .
Si1 Si 0.33740(4) 0.32428(3) 0.32077(3) 0.01576(10) Uani 1 1 d . . . . .
Si2 Si 0.47500(5) 0.24754(4) 0.21330(4) 0.02030(10) Uani 1 1 d . . . . .
Si3 Si 0.17849(5) 0.13730(4) 0.34085(4) 0.02078(11) Uani 1 1 d . . . . .
Si4 Si 0.15066(5) 0.37940(4) 0.16587(3) 0.02010(10) Uani 1 1 d . . . . .
N1 N 0.31575(15) 0.38747(11) 0.64332(11) 0.0202(2) Uani 1 1 d . . . . .
N2 N 0.49671(15) 0.30680(11) 0.65394(11) 0.0215(3) Uani 1 1 d . . . . .
C1 C 0.5440(2) 0.35322(16) 0.11718(15) 0.0293(3) Uani 1 1 d . . . . .
H1A H 0.625732 0.332029 0.097526 0.035 Uiso 1 1 calc R U . . .
H1B H 0.584202 0.435550 0.161694 0.035 Uiso 1 1 calc R U . . .
H1C H 0.457025 0.345878 0.043393 0.035 Uiso 1 1 calc R U . . .
C2 C 0.3602(2) 0.09863(15) 0.10213(15) 0.0318(4) Uani 1 1 d . . . . .
H2A H 0.325148 0.037339 0.144598 0.038 Uiso 1 1 calc R U . . .
H2B H 0.426574 0.074484 0.064831 0.038 Uiso 1 1 calc R U . . .
H2C H 0.270488 0.108286 0.040394 0.038 Uiso 1 1 calc R U . . .
C3 C 0.65052(19) 0.21297(16) 0.31907(15) 0.0292(3) Uani 1 1 d . . . . .
H3A H 0.703727 0.182816 0.272519 0.035 Uiso 1 1 calc R U . . .
H3B H 0.615651 0.152613 0.362501 0.035 Uiso 1 1 calc R U . . .
H3C H 0.721613 0.285867 0.376086 0.035 Uiso 1 1 calc R U . . .
C4 C 0.0334(2) 0.03752(17) 0.19130(16) 0.0415(5) Uani 1 1 d . . . . .
H4A H 0.078712 0.047403 0.129968 0.050 Uiso 1 1 calc R U . . .
H4B H -0.061322 0.060307 0.167587 0.050 Uiso 1 1 calc R U . . .
H4C H 0.008722 -0.045994 0.200132 0.050 Uiso 1 1 calc R U . . .
C5 C 0.04849(19) 0.15062(16) 0.42789(16) 0.0303(3) Uani 1 1 d . . . . .
H5A H 0.111135 0.175073 0.513429 0.036 Uiso 1 1 calc R U . . .
H5B H -0.029949 0.073334 0.413015 0.036 Uiso 1 1 calc R U . . .
H5C H -0.002334 0.210274 0.401808 0.036 Uiso 1 1 calc R U . . .
C6 C 0.2957(2) 0.03955(15) 0.41750(17) 0.0346(4) Uani 1 1 d . . . . .
H6A H 0.225125 -0.036932 0.417318 0.041 Uiso 1 1 calc R U . . .
H6B H 0.360560 0.079966 0.500018 0.041 Uiso 1 1 calc R U . . .
H6C H 0.361401 0.025626 0.374358 0.041 Uiso 1 1 calc R U . . .
C7 C 0.0062(2) 0.25906(16) 0.02984(15) 0.0358(4) Uani 1 1 d . . . . .
H7A H -0.041486 0.297278 -0.034553 0.043 Uiso 1 1 calc R U . . .
H7B H -0.074111 0.208378 0.052312 0.043 Uiso 1 1 calc R U . . .
H7C H 0.060546 0.210213 0.002444 0.043 Uiso 1 1 calc R U . . .
C8 C 0.2449(2) 0.49878(15) 0.09351(14) 0.0283(3) Uani 1 1 d . . . . .
H8A H 0.175484 0.545490 0.062817 0.034 Uiso 1 1 calc R U . . .
H8B H 0.264575 0.460309 0.027605 0.034 Uiso 1 1 calc R U . . .
H8C H 0.342712 0.551576 0.153115 0.034 Uiso 1 1 calc R U . . .
C9 C 0.02369(19) 0.43857(16) 0.23444(16) 0.0312(4) Uani 1 1 d . . . . .
H9A H -0.042190 0.472919 0.176025 0.037 Uiso 1 1 calc R U . . .
H9B H 0.089773 0.500030 0.305802 0.037 Uiso 1 1 calc R U . . .
H9C H -0.041168 0.372913 0.256409 0.037 Uiso 1 1 calc R U . . .
C10 C 0.43598(17) 0.39206(12) 0.60381(12) 0.0184(3) Uani 1 1 d . . . . .
C11 C 0.20449(19) 0.45299(15) 0.59966(15) 0.0269(3) Uani 1 1 d . . . . .
H11A H 0.242628 0.510634 0.555058 0.032 Uiso 1 1 calc R U . . .
H11B H 0.192484 0.495221 0.667673 0.032 Uiso 1 1 calc R U . . .
H11C H 0.104364 0.396669 0.547224 0.032 Uiso 1 1 calc R U . . .
C12 C 0.30400(19) 0.30291(13) 0.71884(13) 0.0248(3) Uani 1 1 d . . . . .
C13 C 0.1815(2) 0.28198(17) 0.77413(17) 0.0362(4) Uani 1 1 d . . . . .
H13A H 0.078895 0.248193 0.710924 0.043 Uiso 1 1 calc R U . . .
H13B H 0.188203 0.357870 0.818502 0.043 Uiso 1 1 calc R U . . .
H13C H 0.198295 0.226363 0.828641 0.043 Uiso 1 1 calc R U . . .
C14 C 0.4178(2) 0.25258(13) 0.72576(13) 0.0257(3) Uani 1 1 d . . . . .
C15 C 0.4644(3) 0.15809(16) 0.79323(17) 0.0387(4) Uani 1 1 d . . . . .
H15A H 0.394555 0.130787 0.835243 0.046 Uiso 1 1 calc R U . . .
H15B H 0.570596 0.192058 0.851193 0.046 Uiso 1 1 calc R U . . .
H15C H 0.458146 0.090512 0.736743 0.046 Uiso 1 1 calc R U . . .
C16 C 0.63081(19) 0.28079(15) 0.63799(15) 0.0287(3) Uani 1 1 d . . . . .
H16A H 0.654740 0.320487 0.575957 0.034 Uiso 1 1 calc R U . . .
H16B H 0.606674 0.194512 0.614083 0.034 Uiso 1 1 calc R U . . .
H16C H 0.720195 0.310074 0.713325 0.034 Uiso 1 1 calc R U . . .

loop_
_atom_site_aniso_label
_atom_site_aniso_U_11
_atom_site_aniso_U_22
_atom_site_aniso_U_33
_atom_site_aniso_U_23
_atom_site_aniso_U_13
_atom_site_aniso_U_12
Fe1 0.01812(14) 0.01231(14) 0.01107(14) 0.00273(10) 0.00494(10) 0.00367(10)
Si1 0.01825(18) 0.01429(18) 0.01231(18) 0.00242(13) 0.00366(14) 0.00377(14)
Si2 0.0227(2) 0.0199(2) 0.01717(19) 0.00141(15) 0.00584(15) 0.00753(15)
Si3 0.0231(2) 0.01560(19) 0.01766(19) 0.00231(15) 0.00433(15) 0.00073(15)
Si4 0.0215(2) 0.0209(2) 0.01546(19) 0.00264(15) 0.00276(15) 0.00814(15)
N1 0.0281(6) 0.0165(5) 0.0167(5) 0.0048(4) 0.0114(5) 0.0034(5)
N2 0.0314(7) 0.0160(5) 0.0164(5) 0.0052(4) 0.0081(5) 0.0065(5)
C1 0.0329(8) 0.0340(9) 0.0230(7) 0.0065(6) 0.0130(6) 0.0099(7)
C2 0.0396(9) 0.0270(8) 0.0256(8) -0.0030(6) 0.0101(7) 0.0108(7)
C3 0.0286(8) 0.0301(8) 0.0299(8) 0.0058(6) 0.0078(6) 0.0149(6)
C4 0.0486(11) 0.0280(9) 0.0240(8) 0.0005(7) 0.0053(8) -0.0145(8)
C5 0.0271(8) 0.0288(8) 0.0309(8) 0.0061(7) 0.0108(6) 0.0017(6)
C6 0.0388(9) 0.0214(7) 0.0440(10) 0.0120(7) 0.0137(8) 0.0103(7)
C7 0.0342(9) 0.0311(9) 0.0260(8) 0.0004(7) -0.0059(7) 0.0078(7)
C8 0.0379(9) 0.0299(8) 0.0175(7) 0.0076(6) 0.0076(6) 0.0134(7)
C9 0.0307(8) 0.0388(9) 0.0304(8) 0.0104(7) 0.0124(7) 0.0187(7)
C10 0.0255(7) 0.0145(6) 0.0123(6) 0.0018(5) 0.0056(5) 0.0035(5)
C11 0.0296(8) 0.0253(7) 0.0280(8) 0.0063(6) 0.0131(6) 0.0083(6)
C12 0.0352(8) 0.0190(7) 0.0164(6) 0.0035(5) 0.0118(6) -0.0006(6)
C13 0.0470(10) 0.0318(9) 0.0302(9) 0.0072(7) 0.0237(8) 0.0002(7)
C14 0.0397(9) 0.0172(6) 0.0158(6) 0.0054(5) 0.0089(6) 0.0025(6)
C15 0.0621(12) 0.0260(8) 0.0270(8) 0.0147(7) 0.0136(8) 0.0126(8)
C16 0.0344(8) 0.0241(7) 0.0284(8) 0.0054(6) 0.0096(7) 0.0129(6)

loop_
_atom_type_symbol
_atom_type_description
_atom_type_scat_dispersion_real
_atom_type_scat_dispersion_imag
_atom_type_scat_source
Fe Fe 0.3463 0.8444
;
International Tables for Crystallography
(Vol. C, Tables 4.2.6.8 and 6.1.1.4)
;
Si Si 0.0817 0.0704
;
International Tables for Crystallography
(Vol. C, Tables 4.2.6.8 and 6.1.1.4)
;
N N 0.0061 0.0033
;
International Tables for Crystallography
(Vol. C, Tables 4.2.6.8 and 6.1.1.4)
;
C C 0.0033 0.0016
;
International Tables for Crystallography
(Vol. C, Tables 4.2.6.8 and 6.1.1.4)
;
H H 0.0000 0.0000
;
International Tables for Crystallography
(Vol. C, Table 6.1.1.4)
;

loop_
_geom_angle_atom_site_label_1
_geom_angle_atom_site_label_2
_geom_angle_atom_site_label_3
_geom_angle
_geom_angle_site_symmetry_1
_geom_angle_site_symmetry_3
_geom_angle_publ_flag
C10 Fe1 C10 180.00(8) . 2_666 ?
C10 Fe1 Si1 92.65(4) . 2_666 ?
C10 Fe1 Si1 87.35(4) 2_666 2_666 ?
C10 Fe1 Si1 87.35(4) . . ?
C10 Fe1 Si1 92.65(4) 2_666 . ?
Si1 Fe1 Si1 180.0 2_666 . ?
Si4 Si1 Si2 102.273(19) . . ?
Si4 Si1 Si3 101.10(2) . . ?
Si2 Si1 Si3 99.218(19) . . ?
Si4 Si1 Fe1 111.868(17) . . ?
Si2 Si1 Fe1 116.914(17) . . ?
Si3 Si1 Fe1 122.514(18) . . ?
C3 Si2 C1 108.57(8) . . ?
C3 Si2 C2 102.96(8) . . ?
C1 Si2 C2 103.64(8) . . ?
C3 Si2 Si1 111.82(5) . . ?
C1 Si2 Si1 113.15(5) . . ?
C2 Si2 Si1 115.85(6) . . ?
C5 Si3 C6 105.28(9) . . ?
C5 Si3 C4 102.43(9) . . ?
C6 Si3 C4 104.95(9) . . ?
C5 Si3 Si1 115.65(6) . . ?
C6 Si3 Si1 113.35(6) . . ?
C4 Si3 Si1 113.95(6) . . ?
C8 Si4 C7 102.48(8) . . ?
C8 Si4 C9 109.27(8) . . ?
C7 Si4 C9 104.60(8) . . ?
C8 Si4 Si1 112.64(5) . . ?
C7 Si4 Si1 118.92(6) . . ?
C9 Si4 Si1 108.35(6) . . ?
C10 N1 C12 111.83(13) . . ?
C10 N1 C11 122.72(13) . . ?
C12 N1 C11 125.08(13) . . ?
C10 N2 C14 111.59(13) . . ?
C10 N2 C16 123.28(13) . . ?
C14 N2 C16 125.07(13) . . ?
Si2 C1 H1A 109.5 . . ?
Si2 C1 H1B 109.5 . . ?
H1A C1 H1B 109.5 . . ?
Si2 C1 H1C 109.5 . . ?
H1A C1 H1C 109.5 . . ?
H1B C1 H1C 109.5 . . ?
Si2 C2 H2A 109.5 . . ?
Si2 C2 H2B 109.5 . . ?
H2A C2 H2B 109.5 . . ?
Si2 C2 H2C 109.5 . . ?
H2A C2 H2C 109.5 . . ?
H2B C2 H2C 109.5 . . ?
Si2 C3 H3A 109.5 . . ?
Si2 C3 H3B 109.5 . . ?
H3A C3 H3B 109.5 . . ?
Si2 C3 H3C 109.5 . . ?
H3A C3 H3C 109.5 . . ?
H3B C3 H3C 109.5 . . ?
Si3 C4 H4A 109.5 . . ?
Si3 C4 H4B 109.5 . . ?
H4A C4 H4B 109.5 . . ?
Si3 C4 H4C 109.5 . . ?
H4A C4 H4C 109.5 . . ?
H4B C4 H4C 109.5 . . ?
Si3 C5 H5A 109.5 . . ?
Si3 C5 H5B 109.5 . . ?
H5A C5 H5B 109.5 . . ?
Si3 C5 H5C 109.5 . . ?
H5A C5 H5C 109.5 . . ?
H5B C5 H5C 109.5 . . ?
Si3 C6 H6A 109.5 . . ?
Si3 C6 H6B 109.5 . . ?
H6A C6 H6B 109.5 . . ?
Si3 C6 H6C 109.5 . . ?
H6A C6 H6C 109.5 . . ?
H6B C6 H6C 109.5 . . ?
Si4 C7 H7A 109.5 . . ?
Si4 C7 H7B 109.5 . . ?
H7A C7 H7B 109.5 . . ?
Si4 C7 H7C 109.5 . . ?
H7A C7 H7C 109.5 . . ?
H7B C7 H7C 109.5 . . ?
Si4 C8 H8A 109.5 . . ?
Si4 C8 H8B 109.5 . . ?
H8A C8 H8B 109.5 . . ?
Si4 C8 H8C 109.5 . . ?
H8A C8 H8C 109.5 . . ?
H8B C8 H8C 109.5 . . ?
Si4 C9 H9A 109.5 . . ?
Si4 C9 H9B 109.5 . . ?
H9A C9 H9B 109.5 . . ?
Si4 C9 H9C 109.5 . . ?
H9A C9 H9C 109.5 . . ?
H9B C9 H9C 109.5 . . ?
N1 C10 N2 103.49(12) . . ?
N1 C10 Fe1 126.15(11) . . ?
N2 C10 Fe1 130.36(11) . . ?
N1 C11 H11A 109.5 . . ?
N1 C11 H11B 109.5 . . ?
H11A C11 H11B 109.5 . . ?
N1 C11 H11C 109.5 . . ?
H11A C11 H11C 109.5 . . ?
H11B C11 H11C 109.5 . . ?
C14 C12 N1 106.41(14) . . ?
C14 C12 C13 131.78(16) . . ?
N1 C12 C13 121.81(15) . . ?
C12 C13 H13A 109.5 . . ?
C12 C13 H13B 109.5 . . ?
H13A C13 H13B 109.5 . . ?
C12 C13 H13C 109.5 . . ?
H13A C13 H13C 109.5 . . ?
H13B C13 H13C 109.5 . . ?
C12 C14 N2 106.65(14) . . ?
C12 C14 C15 131.24(16) . . ?
N2 C14 C15 122.10(16) . . ?
C14 C15 H15A 109.5 . . ?
C14 C15 H15B 109.5 . . ?
H15A C15 H15B 109.5 . . ?
C14 C15 H15C 109.5 . . ?
H15A C15 H15C 109.5 . . ?
H15B C15 H15C 109.5 . . ?
N2 C16 H16A 109.5 . . ?
N2 C16 H16B 109.5 . . ?
H16A C16 H16B 109.5 . . ?
N2 C16 H16C 109.5 . . ?
H16A C16 H16C 109.5 . . ?
H16B C16 H16C 109.5 . . ?

loop_
_geom_bond_atom_site_label_1
_geom_bond_atom_site_label_2
_geom_bond_distance
_geom_bond_site_symmetry_2
_geom_bond_publ_flag
Fe1 C10 1.9563(15) . ?
Fe1 C10 1.9564(15) 2_666 ?
Fe1 Si1 2.5385(4) 2_666 ?
Fe1 Si1 2.5385(4) . ?
Si1 Si4 2.3578(5) . ?
Si1 Si2 2.3687(5) . ?
Si1 Si3 2.3760(6) . ?
Si2 C3 1.8843(16) . ?
Si2 C1 1.8856(18) . ?
Si2 C2 1.8863(16) . ?
Si3 C5 1.8737(17) . ?
Si3 C6 1.8771(17) . ?
Si3 C4 1.8841(17) . ?
Si4 C8 1.8773(18) . ?
Si4 C7 1.8838(16) . ?
Si4 C9 1.8848(16) . ?
N1 C10 1.3565(19) . ?
N1 C12 1.3951(19) . ?
N1 C11 1.444(2) . ?
N2 C10 1.3574(18) . ?
N2 C14 1.396(2) . ?
N2 C16 1.444(2) . ?
C1 H1A 0.9600 . ?
C1 H1B 0.9600 . ?
C1 H1C 0.9600 . ?
C2 H2A 0.9600 . ?
C2 H2B 0.9600 . ?
C2 H2C 0.9600 . ?
C3 H3A 0.9600 . ?
C3 H3B 0.9600 . ?
C3 H3C 0.9600 . ?
C4 H4A 0.9600 . ?
C4 H4B 0.9600 . ?
C4 H4C 0.9600 . ?
C5 H5A 0.9600 . ?
C5 H5B 0.9600 . ?
C5 H5C 0.9600 . ?
C6 H6A 0.9600 . ?
C6 H6B 0.9600 . ?
C6 H6C 0.9600 . ?
C7 H7A 0.9600 . ?
C7 H7B 0.9600 . ?
C7 H7C 0.9600 . ?
C8 H8A 0.9600 . ?
C8 H8B 0.9600 . ?
C8 H8C 0.9600 . ?
C9 H9A 0.9600 . ?
C9 H9B 0.9600 . ?
C9 H9C 0.9600 . ?
C11 H11A 0.9600 . ?
C11 H11B 0.9600 . ?
C11 H11C 0.9600 . ?
C12 C14 1.337(2) . ?
C12 C13 1.488(2) . ?
C13 H13A 0.9600 . ?
C13 H13B 0.9600 . ?
C13 H13C 0.9600 . ?
C14 C15 1.489(2) . ?
C15 H15A 0.9600 . ?
C15 H15B 0.9600 . ?
C15 H15C 0.9600 . ?
C16 H16A 0.9600 . ?
C16 H16B 0.9600 . ?
C16 H16C 0.9600 . ?

loop_
_geom_torsion_atom_site_label_1
_geom_torsion_atom_site_label_2
_geom_torsion_atom_site_label_3
_geom_torsion_atom_site_label_4
_geom_torsion
_geom_torsion_site_symmetry_1
_geom_torsion_site_symmetry_2
_geom_torsion_site_symmetry_3
_geom_torsion_site_symmetry_4
_geom_torsion_publ_flag
C12 N1 C10 N2 1.31(15) . . . . ?
C11 N1 C10 N2 -172.11(12) . . . . ?
C12 N1 C10 Fe1 -178.28(10) . . . . ?
C11 N1 C10 Fe1 8.30(19) . . . . ?
C14 N2 C10 N1 -1.48(15) . . . . ?
C16 N2 C10 N1 -178.96(12) . . . . ?
C14 N2 C10 Fe1 178.08(10) . . . . ?
C16 N2 C10 Fe1 0.6(2) . . . . ?
C10 N1 C12 C14 -0.67(16) . . . . ?
C11 N1 C12 C14 172.56(13) . . . . ?
C10 N1 C12 C13 179.64(13) . . . . ?
C11 N1 C12 C13 -7.1(2) . . . . ?
N1 C12 C14 N2 -0.27(16) . . . . ?
C13 C12 C14 N2 179.38(16) . . . . ?
N1 C12 C14 C15 179.36(16) . . . . ?
C13 C12 C14 C15 -1.0(3) . . . . ?
C10 N2 C14 C12 1.13(16) . . . . ?
C16 N2 C14 C12 178.56(13) . . . . ?
C10 N2 C14 C15 -178.54(14) . . . . ?
C16 N2 C14 C15 -1.1(2) . . . . ?
